data_4061036
_journal_name_full Organometallics
_journal_paper_doi 10.1021/om049415+
_journal_year 2004
_chemical_formula_moiety 'C62 H86 Fe2 N6'
_chemical_formula_sum 'C62 H86 Fe2 N6'
_chemical_formula_weight 1027.07
_space_group_IT_number 15
_symmetry_cell_setting monoclinic
_symmetry_space_group_name_Hall '-C 2yc'
_symmetry_space_group_name_H-M 'C 1 2/c 1'
_cell_angle_alpha 90.00
_cell_angle_beta 99.0600(10)
_cell_angle_gamma 90.00
_cell_formula_units_Z 4
_cell_length_a 28.5456(16)
_cell_length_b 13.5388(8)
_cell_length_c 15.4445(9)
_cell_measurement_temperature 293(2)
_cell_volume 5894.4(6)
_diffrn_ambient_temperature 293(2)
_exptl_crystal_density_diffrn 1.157
_cod_depositor_comments
;
The following automatic conversions were performed:
'_symmetry_cell_setting' value 'Monoclinic' changed to 'monoclinic'
according to '/home/saulius/struct/CIF-dictionaries/cif_core.dic'
dictionary named 'cif_core.dic' version 2.4.1 from 2010-06-29.

Automatic conversion script
Id: cif_fix_enum 1527 2010-12-29 10:47:43Z saulius 
;
_cod_original_sg_symbol_H-M 'C 2/c'
_cod_database_code 4061036

loop_
_symmetry_equiv_pos_as_xyz
'x, y, z'
'-x, y, -z+1/2'
'x+1/2, y+1/2, z'
'-x+1/2, y+1/2, -z+1/2'
'-x, -y, -z'
'x, -y, z-1/2'
'-x+1/2, -y+1/2, -z'
'x+1/2, -y+1/2, z-1/2'

loop_
_atom_site_label
_atom_site_type_symbol
_atom_site_fract_x
_atom_site_fract_y
_atom_site_fract_z
_atom_site_U_iso_or_equiv
_atom_site_adp_type
_atom_site_occupancy
_atom_site_symmetry_multiplicity
_atom_site_calc_flag
_atom_site_refinement_flags
_atom_site_disorder_assembly
_atom_site_disorder_group
Fe1 Fe 0.338676(8) 0.245669(18) 0.546202(15) 0.02889(8) Uani 1 1 d . . .
N11 N 0.39167(5) 0.14976(10) 0.54409(9) 0.0298(3) Uani 1 1 d . . .
N21 N 0.37129(5) 0.31369(10) 0.65397(9) 0.0279(3) Uani 1 1 d . . .
C11 C 0.46284(7) 0.05387(15) 0.60728(14) 0.0484(5) Uani 1 1 d . . .
H11A H 0.4594 0.0277 0.5488 0.073 Uiso 1 1 calc R . .
H11B H 0.4579 0.0021 0.6474 0.073 Uiso 1 1 calc R . .
H11C H 0.4942 0.0804 0.6233 0.073 Uiso 1 1 calc R . .
C21 C 0.42662(6) 0.13496(13) 0.61106(11) 0.0329(4) Uani 1 1 d . . .
C31 C 0.43212(6) 0.19149(13) 0.68797(11) 0.0349(4) Uani 1 1 d . . .
H31A H 0.4553 0.1690 0.7328 0.042 Uiso 1 1 calc R . .
C41 C 0.40812(6) 0.27658(13) 0.70758(10) 0.0311(4) Uani 1 1 d . . .
C51 C 0.42592(7) 0.32566(16) 0.79486(12) 0.0455(5) Uani 1 1 d . . .
H51A H 0.4163 0.3936 0.7926 0.068 Uiso 1 1 calc R . .
H51B H 0.4599 0.3219 0.8067 0.068 Uiso 1 1 calc R . .
H51C H 0.4129 0.2924 0.8405 0.068 Uiso 1 1 calc R . .
C12 C 0.39019(6) 0.09530(13) 0.46369(11) 0.0341(4) Uani 1 1 d . . .
C22 C 0.41003(7) 0.13837(15) 0.39477(12) 0.0435(5) Uani 1 1 d . . .
C32 C 0.40596(9) 0.08707(19) 0.31601(14) 0.0613(6) Uani 1 1 d . . .
H32A H 0.4189 0.1142 0.2697 0.074 Uiso 1 1 calc R . .
C42 C 0.38343(10) -0.0026(2) 0.30473(15) 0.0669(7) Uani 1 1 d . . .
H42A H 0.3812 -0.0354 0.2513 0.080 Uiso 1 1 calc R . .
C52 C 0.36414(8) -0.04384(17) 0.37229(14) 0.0564(6) Uani 1 1 d . . .
H52A H 0.3491 -0.1049 0.3641 0.068 Uiso 1 1 calc R . .
C62 C 0.36656(7) 0.00366(14) 0.45282(12) 0.0411(4) Uani 1 1 d . . .
C72 C 0.43542(8) 0.23652(17) 0.40559(15) 0.0548(5) Uani 1 1 d . . .
H72A H 0.4241 0.2711 0.4540 0.066 Uiso 1 1 calc R . .
C82 C 0.48878(11) 0.2229(3) 0.4313(3) 0.1205(15) Uani 1 1 d . . .
H82A H 0.4950 0.1817 0.4824 0.181 Uiso 1 1 calc R . .
H82B H 0.5035 0.2861 0.4439 0.181 Uiso 1 1 calc R . .
H82C H 0.5014 0.1924 0.3839 0.181 Uiso 1 1 calc R . .
C92 C 0.42568(10) 0.3032(2) 0.32579(18) 0.0750(8) Uani 1 1 d . . .
H92A H 0.3921 0.3101 0.3083 0.113 Uiso 1 1 calc R . .
H92B H 0.4393 0.2748 0.2786 0.113 Uiso 1 1 calc R . .
H92C H 0.4395 0.3670 0.3400 0.113 Uiso 1 1 calc R . .
C102 C 0.34388(8) -0.04420(15) 0.52491(14) 0.0514(5) Uani 1 1 d . . .
H10A H 0.3469 0.0017 0.5746 0.062 Uiso 1 1 calc R . .
C112 C 0.29114(9) -0.0632(2) 0.49482(19) 0.0727(7) Uani 1 1 d . . .
H11D H 0.2757 -0.0024 0.4753 0.109 Uiso 1 1 calc R . .
H11E H 0.2773 -0.0893 0.5428 0.109 Uiso 1 1 calc R . .
H11F H 0.2872 -0.1099 0.4475 0.109 Uiso 1 1 calc R . .
C122 C 0.36886(11) -0.14088(18) 0.55699(18) 0.0786(8) Uani 1 1 d . . .
H12A H 0.4021 -0.1286 0.5751 0.118 Uiso 1 1 calc R . .
H12B H 0.3647 -0.1884 0.5103 0.118 Uiso 1 1 calc R . .
H12C H 0.3554 -0.1661 0.6057 0.118 Uiso 1 1 calc R . .
C13 C 0.35427(6) 0.41206(12) 0.66546(10) 0.0301(3) Uani 1 1 d . . .
C23 C 0.37503(6) 0.49051(13) 0.62535(11) 0.0350(4) Uani 1 1 d . . .
C33 C 0.35647(7) 0.58479(14) 0.63007(14) 0.0478(5) Uani 1 1 d . . .
H33A H 0.3698 0.6372 0.6035 0.057 Uiso 1 1 calc R . .
C43 C 0.31863(8) 0.60200(16) 0.67344(16) 0.0554(6) Uani 1 1 d . . .
H43A H 0.3068 0.6657 0.6767 0.066 Uiso 1 1 calc R . .
C53 C 0.29842(7) 0.52507(16) 0.71179(15) 0.0508(5) Uani 1 1 d . . .
H53A H 0.2730 0.5377 0.7411 0.061 Uiso 1 1 calc R . .
C63 C 0.31490(6) 0.42835(14) 0.70810(12) 0.0372(4) Uani 1 1 d . . .
C73 C 0.41717(7) 0.47413(15) 0.57800(14) 0.0460(5) Uani 1 1 d . . .
H73A H 0.4185 0.4035 0.5645 0.055 Uiso 1 1 calc R . .
C83 C 0.41422(8) 0.5306(2) 0.49204(15) 0.0641(7) Uani 1 1 d . . .
H83A H 0.3850 0.5146 0.4547 0.096 Uiso 1 1 calc R . .
H83B H 0.4405 0.5126 0.4635 0.096 Uiso 1 1 calc R . .
H83C H 0.4152 0.6003 0.5037 0.096 Uiso 1 1 calc R . .
C93 C 0.46291(8) 0.5008(2) 0.63762(17) 0.0759(8) Uani 1 1 d . . .
H93A H 0.4660 0.4612 0.6898 0.114 Uiso 1 1 calc R . .
H93B H 0.4623 0.5694 0.6532 0.114 Uiso 1 1 calc R . .
H93C H 0.4894 0.4887 0.6076 0.114 Uiso 1 1 calc R . .
C103 C 0.28988(7) 0.34494(16) 0.74790(13) 0.0468(5) Uani 1 1 d . . .
H10B H 0.3021 0.2825 0.7284 0.056 Uiso 1 1 calc R . .
C113 C 0.23644(8) 0.34722(19) 0.71629(17) 0.0662(7) Uani 1 1 d . . .
H11G H 0.2305 0.3527 0.6535 0.099 Uiso 1 1 calc R . .
H11H H 0.2228 0.4029 0.7417 0.099 Uiso 1 1 calc R . .
H11I H 0.2224 0.2875 0.7337 0.099 Uiso 1 1 calc R . .
C123 C 0.30019(10) 0.3469(2) 0.84819(15) 0.0719(7) Uani 1 1 d . . .
H12D H 0.3336 0.3385 0.8674 0.108 Uiso 1 1 calc R . .
H12E H 0.2832 0.2944 0.8712 0.108 Uiso 1 1 calc R . .
H12F H 0.2902 0.4092 0.8689 0.108 Uiso 1 1 calc R . .
N14 N 0.27974(5) 0.17467(11) 0.57338(10) 0.0371(3) Uani 1 1 d . . .
C14 C 0.23938(6) 0.16230(13) 0.56802(11) 0.0348(4) Uani 1 1 d . . .
C15 C 0.31070(6) 0.34635(15) 0.44415(12) 0.0414(4) Uani 1 1 d . . .
H15A H 0.3202 0.4134 0.4606 0.050 Uiso 1 1 calc R . .
H15B H 0.3225 0.3300 0.3903 0.050 Uiso 1 1 calc R . .

loop_
_atom_site_aniso_label
_atom_site_aniso_U_11
_atom_site_aniso_U_22
_atom_site_aniso_U_33
_atom_site_aniso_U_23
_atom_site_aniso_U_13
_atom_site_aniso_U_12
Fe1 0.02361(11) 0.03186(13) 0.02994(12) -0.00207(10) 0.00029(8) 0.00103(11)
N11 0.0280(7) 0.0299(7) 0.0313(7) -0.0005(6) 0.0044(5) 0.0008(6)
N21 0.0259(7) 0.0296(7) 0.0285(7) -0.0003(5) 0.0049(5) -0.0015(6)
C11 0.0400(11) 0.0492(12) 0.0533(12) 0.0003(9) -0.0007(9) 0.0145(9)
C21 0.0274(8) 0.0332(9) 0.0382(9) 0.0053(7) 0.0055(7) 0.0007(7)
C31 0.0299(9) 0.0392(10) 0.0329(9) 0.0068(7) -0.0035(7) 0.0008(8)
C41 0.0291(8) 0.0354(9) 0.0282(8) 0.0015(7) 0.0029(6) -0.0060(7)
C51 0.0452(11) 0.0535(12) 0.0343(10) -0.0047(9) -0.0045(8) -0.0016(9)
C12 0.0328(9) 0.0364(9) 0.0328(9) -0.0018(7) 0.0046(7) 0.0083(8)
C22 0.0416(10) 0.0504(12) 0.0412(10) 0.0028(9) 0.0147(8) 0.0090(9)
C32 0.0735(16) 0.0719(16) 0.0442(12) -0.0011(11) 0.0266(11) 0.0151(13)
C42 0.0893(18) 0.0696(17) 0.0437(12) -0.0216(12) 0.0160(12) 0.0156(14)
C52 0.0687(15) 0.0460(12) 0.0533(13) -0.0182(10) 0.0056(11) 0.0024(11)
C62 0.0461(11) 0.0363(10) 0.0408(10) -0.0052(8) 0.0063(8) 0.0046(8)
C72 0.0577(13) 0.0596(14) 0.0509(12) 0.0098(10) 0.0207(10) -0.0029(11)
C82 0.0682(19) 0.107(3) 0.173(4) 0.071(3) -0.021(2) -0.0289(19)
C92 0.0767(18) 0.0750(18) 0.0776(18) 0.0284(14) 0.0251(14) 0.0051(15)
C102 0.0674(14) 0.0371(11) 0.0506(12) -0.0054(9) 0.0120(10) -0.0120(10)
C112 0.0710(17) 0.0619(16) 0.0889(19) -0.0153(14) 0.0243(14) -0.0210(13)
C122 0.100(2) 0.0518(15) 0.0812(19) 0.0155(13) 0.0047(15) -0.0074(15)
C13 0.0292(8) 0.0320(9) 0.0285(8) -0.0055(7) 0.0026(6) -0.0027(7)
C23 0.0326(9) 0.0341(9) 0.0379(9) -0.0028(7) 0.0047(7) -0.0043(7)
C33 0.0492(12) 0.0329(10) 0.0618(13) -0.0015(9) 0.0106(10) -0.0055(9)
C43 0.0534(13) 0.0352(11) 0.0785(16) -0.0117(10) 0.0131(11) 0.0032(10)
C53 0.0419(11) 0.0495(12) 0.0646(13) -0.0167(10) 0.0202(10) 0.0017(10)
C63 0.0334(9) 0.0402(10) 0.0397(10) -0.0087(8) 0.0106(7) -0.0051(8)
C73 0.0458(11) 0.0375(10) 0.0596(12) 0.0040(9) 0.0228(9) -0.0065(9)
C83 0.0522(13) 0.0871(18) 0.0551(13) 0.0079(12) 0.0148(10) -0.0216(13)
C93 0.0354(12) 0.118(2) 0.0759(16) 0.0395(16) 0.0129(11) 0.0024(13)
C103 0.0449(11) 0.0488(12) 0.0518(12) -0.0046(9) 0.0230(9) -0.0055(9)
C113 0.0462(13) 0.0686(16) 0.0876(18) -0.0016(14) 0.0224(12) -0.0141(12)
C123 0.0783(17) 0.0867(19) 0.0563(14) 0.0044(13) 0.0285(13) -0.0107(15)
N14 0.0311(8) 0.0382(8) 0.0404(8) 0.0041(7) 0.0007(6) -0.0010(7)
C14 0.0354(10) 0.0346(9) 0.0330(9) 0.0084(7) 0.0009(7) -0.0022(8)
C15 0.0288(9) 0.0500(11) 0.0438(10) 0.0102(9) 0.0010(7) -0.0077(8)

loop_
_geom_bond_atom_site_label_1
_geom_bond_atom_site_label_2
_geom_bond_distance
_geom_bond_site_symmetry_2
_geom_bond_publ_flag
Fe1 N11 1.9976(13) . ?
Fe1 N21 1.9993(13) . ?
Fe1 N14 2.0378(15) . ?
Fe1 C15 2.1409(18) . ?
N11 C21 1.335(2) . ?
N11 C12 1.439(2) . ?
N21 C41 1.330(2) . ?
N21 C13 1.438(2) . ?
C11 C21 1.515(2) . ?
C21 C31 1.401(2) . ?
C31 C41 1.398(2) . ?
C41 C51 1.517(2) . ?
C12 C22 1.408(3) . ?
C12 C62 1.410(3) . ?
C22 C32 1.390(3) . ?
C22 C72 1.510(3) . ?
C32 C42 1.372(4) . ?
C42 C52 1.373(3) . ?
C52 C62 1.392(3) . ?
C62 C102 1.519(3) . ?
C72 C92 1.518(3) . ?
C72 C82 1.523(4) . ?
C102 C112 1.526(3) . ?
C102 C122 1.535(3) . ?
C13 C63 1.406(2) . ?
C13 C23 1.407(2) . ?
C23 C33 1.388(3) . ?
C23 C73 1.519(3) . ?
C33 C43 1.377(3) . ?
C43 C53 1.370(3) . ?
C53 C63 1.396(3) . ?
C63 C103 1.517(3) . ?
C73 C93 1.518(3) . ?
C73 C83 1.523(3) . ?
C103 C113 1.527(3) . ?
C103 C123 1.531(3) . ?
N14 C14 1.154(2) . ?
C14 C15 1.417(2) 7_556 ?
C15 C14 1.417(2) 7_556 ?
